data_1514516
loop_
_publ_author_name
'Powers, David C.'
'Chambers, Matthew B.'
'Teets, Thomas S.'
'Elgrishi, No\'emie'
'Anderson, Bryce L.'
'Nocera, Daniel G.'

_publ_section_title
;
 Halogen Photoelimination from Dirhodium Phosphazane Complexes via
 Chloride-Bridged Intermediates.
;
_journal_issue 7
_journal_name_full 'Chemical science (Royal Society of Chemistry : 2010)'
_journal_page_first 2880
_journal_paper_doi 10.1039/C3SC50462J
_journal_volume 4
_journal_year 2013
_chemical_formula_sum 'C26 H29 Cl2 F24 N3 O9 P4 Rh2'
_chemical_formula_weight 1384.12
_chemical_name_systematic
;
?
;
_space_group_IT_number 14
_symmetry_cell_setting monoclinic
_symmetry_space_group_name_Hall '-P 2ybc'
_symmetry_space_group_name_H-M 'P 1 21/c 1'
_atom_sites_solution_hydrogens geom
_atom_sites_solution_primary direct
_atom_sites_solution_secondary difmap
_audit_creation_method SHELXL-97
_cell_angle_alpha 90.00
_cell_angle_beta 106.9610(10)
_cell_angle_gamma 90.00
_cell_formula_units_Z 4
_cell_length_a 12.0403(8)
_cell_length_b 19.3984(13)
_cell_length_c 20.6248(14)
_cell_measurement_reflns_used 9892
_cell_measurement_temperature 100(2)
_cell_measurement_theta_max 28.20
_cell_measurement_theta_min 2.29
_cell_volume 4607.7(5)
_computing_cell_refinement 'Bruker SAINT'
_computing_data_collection 'Bruker APEX2'
_computing_data_reduction 'Bruker SAINT'
_computing_molecular_graphics 'Bruker SHELXTL'
_computing_publication_material 'Bruker SHELXTL'
_computing_structure_refinement 'SHELXL-97 (Sheldrick, 2008)'
_computing_structure_solution 'SHELXS-97 (Sheldrick, 2008)'
_diffrn_ambient_temperature 100(2)
_diffrn_measured_fraction_theta_full 1.000
_diffrn_measured_fraction_theta_max 1.000
_diffrn_measurement_device_type 'Bruker APEX-II CCD'
_diffrn_measurement_method '\f and \w scans'
_diffrn_radiation_monochromator graphite
_diffrn_radiation_source 'fine-focus sealed tube'
_diffrn_radiation_type MoK\a
_diffrn_radiation_wavelength 0.71073
_diffrn_reflns_av_R_equivalents 0.0890
_diffrn_reflns_av_sigmaI/netI 0.0470
_diffrn_reflns_limit_h_max 14
_diffrn_reflns_limit_h_min -14
_diffrn_reflns_limit_k_max 23
_diffrn_reflns_limit_k_min -23
_diffrn_reflns_limit_l_max 24
_diffrn_reflns_limit_l_min -25
_diffrn_reflns_number 79113
_diffrn_reflns_theta_full 25.68
_diffrn_reflns_theta_max 25.68
_diffrn_reflns_theta_min 1.47
_exptl_absorpt_coefficient_mu 1.118
_exptl_absorpt_correction_T_max 0.8964
_exptl_absorpt_correction_T_min 0.7674
_exptl_absorpt_correction_type multi-scan
_exptl_absorpt_process_details sadabs
_exptl_crystal_colour orange
_exptl_crystal_density_diffrn 1.995
_exptl_crystal_density_method 'not measured'
_exptl_crystal_description needle
_exptl_crystal_F_000 2712
_exptl_crystal_size_max 0.25
_exptl_crystal_size_mid 0.10
_exptl_crystal_size_min 0.10
_refine_diff_density_max 1.000
_refine_diff_density_min -0.638
_refine_diff_density_rms 0.119
_refine_ls_extinction_method none
_refine_ls_goodness_of_fit_ref 1.029
_refine_ls_hydrogen_treatment constr
_refine_ls_matrix_type full
_refine_ls_number_parameters 745
_refine_ls_number_reflns 8770
_refine_ls_number_restraints 1019
_refine_ls_restrained_S_all 1.192
_refine_ls_R_factor_all 0.0674
_refine_ls_R_factor_gt 0.0403
_refine_ls_shift/su_max 0.001
_refine_ls_shift/su_mean 0.000
_refine_ls_structure_factor_coef Fsqd
_refine_ls_weighting_details 'calc w=1/[\s^2^(Fo^2^)+(0.0363P)^2^+14.3592P] where P=(Fo^2^+2Fc^2^)/3'
_refine_ls_weighting_scheme calc
_refine_ls_wR_factor_gt 0.0860
_refine_ls_wR_factor_ref 0.1006
_reflns_number_gt 6365
_reflns_number_total 8770
_reflns_threshold_expression >2sigma(I)
_cod_data_source_file c3sc50462j.txt
_cod_data_source_block Compound_7
_cod_depositor_comments
;
The following automatic conversions were performed:

'_symmetry_cell_setting' value 'Monoclinic' changed to 'monoclinic'
according to
/usr/data/users/saulius/automatic-downloads/retrospective/RSC/lib/dictionaries/cif_core.dic
dictionary named 'cif_core.dic' version 2.4.2 from 2011-04-26.

Automatic conversion script
Id: cif_fix_values 2281 2013-09-26 08:29:07Z andrius 
;
_cod_original_cell_volume 4607.6(5)
_cod_original_sg_symbol_H-M P2(1)/c
_cod_database_code 1514516

loop_
_symmetry_equiv_pos_as_xyz
'x, y, z'
'-x, y+1/2, -z+1/2'
'-x, -y, -z'
'x, -y-1/2, z-1/2'

loop_
_atom_site_label
_atom_site_type_symbol
_atom_site_fract_x
_atom_site_fract_y
_atom_site_fract_z
_atom_site_U_iso_or_equiv
_atom_site_adp_type
_atom_site_occupancy
_atom_site_symmetry_multiplicity
_atom_site_calc_flag
_atom_site_refinement_flags
_atom_site_disorder_assembly
_atom_site_disorder_group
Rh1 Rh 0.36988(3) 0.88761(2) 0.19795(2) 0.01566(11) Uani 1 1 d . . .
Rh2 Rh 0.36823(4) 0.75039(2) 0.21173(2) 0.01515(11) Uani 1 1 d . . .
P1 P 0.17313(11) 0.89343(7) 0.16217(7) 0.0149(3) Uani 1 1 d . . .
P2 P 0.17128(12) 0.74643(7) 0.17739(7) 0.0148(3) Uani 1 1 d . . .
P3 P 0.56667(12) 0.89196(7) 0.22908(7) 0.0195(3) Uani 1 1 d D A .
P4 P 0.56358(12) 0.74730(7) 0.25771(7) 0.0172(3) Uani 1 1 d . . .
Cl1 Cl 0.36172(12) 1.00767(7) 0.21260(8) 0.0278(3) Uani 1 1 d . . .
Cl2 Cl 0.36509(12) 0.63579(7) 0.24713(8) 0.0282(3) Uani 1 1 d . . .
N1 N 0.1003(4) 0.8193(2) 0.1502(2) 0.0176(10) Uani 1 1 d . . .
N2 N 0.6378(4) 0.8181(2) 0.2522(2) 0.0219(10) Uani 1 1 d . . .
N3 N 0.3817(4) 0.8082(2) 0.0785(2) 0.0201(10) Uani 1 1 d . . .
O1 O 0.1185(3) 0.93632(18) 0.09348(18) 0.0204(8) Uani 1 1 d . . .
O2 O 0.1085(3) 0.93241(18) 0.20926(19) 0.0205(8) Uani 1 1 d . . .
O3 O 0.1134(3) 0.71588(19) 0.23254(18) 0.0199(8) Uani 1 1 d . . .
O4 O 0.1073(3) 0.69796(18) 0.11497(19) 0.0216(9) Uani 1 1 d . . .
O5 O 0.6304(4) 0.9462(2) 0.2862(2) 0.0371(10) Uani 1 1 d DU . .
O6 O 0.6264(3) 0.9153(2) 0.1731(2) 0.0331(10) Uani 1 1 d DU . .
O7 O 0.6096(3) 0.73555(17) 0.33806(19) 0.0208(8) Uani 1 1 d . . .
O8 O 0.6355(3) 0.68663(19) 0.23513(19) 0.0226(9) Uani 1 1 d . . .
O9 O 0.3625(4) 0.6071(2) -0.1168(2) 0.0358(11) Uani 1 1 d . . .
C1 C -0.0295(4) 0.8197(3) 0.1238(3) 0.0248(13) Uani 1 1 d . . .
H1A H -0.0541 0.7946 0.0807 0.037 Uiso 1 1 calc R . .
H1B H -0.0573 0.8673 0.1168 0.037 Uiso 1 1 calc R . .
H1C H -0.0622 0.7972 0.1567 0.037 Uiso 1 1 calc R . .
C2 C 0.7672(5) 0.8176(3) 0.2750(3) 0.0310(14) Uani 1 1 d . . .
H2A H 0.7946 0.7958 0.3197 0.047 Uiso 1 1 calc R . .
H2B H 0.7962 0.8651 0.2778 0.047 Uiso 1 1 calc R . .
H2C H 0.7960 0.7916 0.2425 0.047 Uiso 1 1 calc R . .
C11 C 0.1746(5) 0.9397(3) 0.0411(3) 0.0225(12) Uani 1 1 d . . .
H11A H 0.2551 0.9222 0.0584 0.027 Uiso 1 1 calc R . .
H11B H 0.1778 0.9881 0.0266 0.027 Uiso 1 1 calc R . .
C12 C 0.1079(6) 0.8970(3) -0.0179(3) 0.0291(14) Uani 1 1 d . . .
C21 C 0.0747(5) 1.0030(3) 0.2039(3) 0.0365(14) Uani 1 1 d DU B .
H21A H 0.0514 1.0176 0.1558 0.044 Uiso 1 1 calc R . .
H21B H 0.1404 1.0323 0.2294 0.044 Uiso 1 1 calc R . .
C22 C -0.0226(6) 1.0101(3) 0.2320(4) 0.0418(12) Uani 1 1 d DU . .
C31 C 0.1652(5) 0.7295(3) 0.3032(3) 0.0250(13) Uani 1 1 d . . .
H31A H 0.2284 0.7638 0.3094 0.030 Uiso 1 1 calc R . .
H31B H 0.1983 0.6866 0.3272 0.030 Uiso 1 1 calc R . .
C32 C 0.0722(5) 0.7568(3) 0.3307(3) 0.0271(13) Uani 1 1 d . . .
C41 C 0.0838(6) 0.6268(3) 0.1206(3) 0.0361(16) Uani 1 1 d . . .
H41A H 0.0503 0.6192 0.1585 0.043 Uiso 1 1 calc R . .
H41B H 0.1563 0.5996 0.1293 0.043 Uiso 1 1 calc R . .
C42 C 0.0000(6) 0.6054(3) 0.0555(3) 0.0366(16) Uani 1 1 d . . .
C71 C 0.6222(5) 0.6696(3) 0.3706(3) 0.0260(11) Uani 1 1 d DU . .
H71A H 0.6237 0.6327 0.3377 0.031 Uiso 1 1 calc R . .
H71B H 0.5565 0.6609 0.3892 0.031 Uiso 1 1 calc R . .
C72 C 0.7329(6) 0.6710(4) 0.4257(4) 0.0504(13) Uani 1 1 d DU . .
C81 C 0.5980(5) 0.6551(3) 0.1703(3) 0.0252(13) Uani 1 1 d . . .
H81A H 0.5218 0.6744 0.1445 0.030 Uiso 1 1 calc R . .
H81B H 0.5885 0.6049 0.1756 0.030 Uiso 1 1 calc R . .
C82 C 0.6834(6) 0.6672(4) 0.1328(3) 0.0397(17) Uani 1 1 d . . .
C100 C 0.3751(4) 0.8117(3) 0.1363(3) 0.0163(11) Uani 1 1 d . . .
C101 C 0.3787(5) 0.7542(3) 0.0317(3) 0.0192(11) Uani 1 1 d . . .
C102 C 0.4286(6) 0.7651(3) -0.0197(3) 0.0337(15) Uani 1 1 d . . .
H102 H 0.4659 0.8077 -0.0225 0.040 Uiso 1 1 calc R . .
C103 C 0.4245(6) 0.7141(3) -0.0671(3) 0.0356(16) Uani 1 1 d . . .
H103 H 0.4613 0.7213 -0.1014 0.043 Uiso 1 1 calc R . .
C104 C 0.3670(5) 0.6526(3) -0.0649(3) 0.0257(13) Uani 1 1 d . . .
C105 C 0.3174(5) 0.6412(3) -0.0135(3) 0.0262(13) Uani 1 1 d . . .
H105 H 0.2794 0.5988 -0.0111 0.031 Uiso 1 1 calc R . .
C106 C 0.3234(5) 0.6923(3) 0.0349(3) 0.0252(13) Uani 1 1 d . . .
H106 H 0.2891 0.6846 0.0703 0.030 Uiso 1 1 calc R . .
C107 C 0.2983(6) 0.5456(3) -0.1184(4) 0.0413(17) Uani 1 1 d . . .
H10A H 0.3344 0.5182 -0.0777 0.062 Uiso 1 1 calc R . .
H10B H 0.2977 0.5189 -0.1588 0.062 Uiso 1 1 calc R . .
H10C H 0.2185 0.5571 -0.1196 0.062 Uiso 1 1 calc R . .
F11 F -0.0008(3) 0.9203(2) -0.04378(19) 0.0440(10) Uani 1 1 d . . .
F12 F 0.1577(4) 0.8976(2) -0.06739(18) 0.0458(10) Uani 1 1 d . . .
F13 F 0.0991(3) 0.83110(17) -0.00026(18) 0.0363(9) Uani 1 1 d . . .
F31 F 0.1136(3) 0.7681(2) 0.39722(18) 0.0412(9) Uani 1 1 d . . .
F32 F -0.0165(3) 0.71296(18) 0.32134(18) 0.0344(8) Uani 1 1 d . . .
F33 F 0.0288(3) 0.81655(18) 0.30161(19) 0.0369(9) Uani 1 1 d . . .
F41 F -0.0297(4) 0.5395(2) 0.0576(2) 0.0652(14) Uani 1 1 d . . .
F42 F -0.0972(4) 0.6422(3) 0.0408(3) 0.0746(16) Uani 1 1 d . . .
F43 F 0.0418(4) 0.6117(2) 0.0033(2) 0.0592(13) Uani 1 1 d . . .
F71 F 0.8220(4) 0.6839(3) 0.4045(4) 0.118(2) Uani 1 1 d DU . .
F72 F 0.7307(5) 0.7192(3) 0.4724(2) 0.0899(16) Uani 1 1 d DU . .
F73 F 0.7509(4) 0.6103(2) 0.4579(2) 0.0634(12) Uani 1 1 d DU . .
F81 F 0.7896(4) 0.6438(3) 0.1673(2) 0.0702(15) Uani 1 1 d . . .
F82 F 0.6945(5) 0.7341(2) 0.1216(2) 0.0669(14) Uani 1 1 d . . .
F83 F 0.6518(4) 0.6359(2) 0.0728(2) 0.0531(11) Uani 1 1 d . . .
C61 C 0.6008(9) 0.9757(5) 0.1321(5) 0.0326(17) Uani 0.620(5) 1 d PDU A 1
H61A H 0.6383 1.0163 0.1587 0.039 Uiso 0.620(5) 1 calc PR A 1
H61B H 0.5158 0.9837 0.1171 0.039 Uiso 0.620(5) 1 calc PR A 1
C62 C 0.6437(11) 0.9672(7) 0.0720(6) 0.0402(18) Uani 0.620(5) 1 d PDU A 1
F61 F 0.7573(5) 0.9548(3) 0.0874(3) 0.0468(16) Uani 0.620(5) 1 d PDU A 1
F62 F 0.5911(6) 0.9167(4) 0.0309(3) 0.0595(19) Uani 0.620(5) 1 d PDU A 1
F63 F 0.6252(6) 1.0257(4) 0.0348(4) 0.063(2) Uani 0.620(5) 1 d PDU A 1
F61A F 0.4801(9) 0.9720(6) 0.0624(6) 0.066(3) Uani 0.380(5) 1 d PDU A 2
C62A C 0.5846(12) 1.0002(6) 0.0907(7) 0.041(2) Uani 0.380(5) 1 d PDU A 2
F62A F 0.5826(11) 1.0666(5) 0.0743(6) 0.061(3) Uani 0.380(5) 1 d PDU A 2
F63A F 0.6607(13) 0.9697(7) 0.0629(6) 0.046(3) Uani 0.380(5) 1 d PDU A 2
C61A C 0.6220(14) 0.9921(6) 0.1648(6) 0.035(2) Uani 0.380(5) 1 d PDU A 2
H61C H 0.5654 1.0130 0.1855 0.042 Uiso 0.380(5) 1 calc PR A 2
H61D H 0.6993 1.0131 0.1852 0.042 Uiso 0.380(5) 1 calc PR A 2
F22 F -0.0654(4) 1.0736(2) 0.2254(2) 0.0568(11) Uani 1 1 d DU B .
F21 F -0.0993(7) 0.9624(4) 0.2254(7) 0.063(3) Uani 0.575(15) 1 d PDU B 1
F23 F 0.0301(10) 1.0053(6) 0.3035(4) 0.059(3) Uani 0.575(15) 1 d PDU B 1
F21A F -0.0263(15) 0.9821(7) 0.2848(8) 0.065(3) Uani 0.425(15) 1 d PDU B 2
F23A F -0.1141(8) 0.9799(7) 0.1770(10) 0.083(4) Uani 0.425(15) 1 d PDU B 2
C51 C 0.5883(6) 0.9659(4) 0.3396(3) 0.0355(14) Uani 0.803(6) 1 d PDU C 1
H51A H 0.5135 0.9427 0.3358 0.043 Uiso 0.803(6) 1 calc PR C 1
H51B H 0.5759 1.0164 0.3388 0.043 Uiso 0.803(6) 1 calc PR C 1
C52 C 0.6769(7) 0.9452(4) 0.4035(4) 0.0446(15) Uani 0.803(6) 1 d PDU C 1
F51 F 0.6454(7) 0.9646(4) 0.4580(3) 0.064(2) Uani 0.803(6) 1 d PDU C 1
F52 F 0.7799(5) 0.9749(4) 0.4103(4) 0.066(2) Uani 0.803(6) 1 d PDU C 1
F53 F 0.6958(5) 0.8782(2) 0.4076(3) 0.0564(15) Uani 0.803(6) 1 d PDU C 1
F51A F 0.599(2) 0.9631(16) 0.4572(10) 0.053(5) Uani 0.197(6) 1 d PDU C 2
F52A F 0.7526(18) 0.9877(16) 0.4304(14) 0.053(5) Uani 0.197(6) 1 d PDU C 2
F53A F 0.5904(19) 1.0359(8) 0.3836(10) 0.057(5) Uani 0.197(6) 1 d PDU C 2
C51A C 0.612(2) 0.9220(10) 0.3537(7) 0.044(3) Uani 0.197(6) 1 d PDU C 2
H51C H 0.5299 0.9081 0.3457 0.053 Uiso 0.197(6) 1 calc PR C 2
H51D H 0.6614 0.8814 0.3708 0.053 Uiso 0.197(6) 1 calc PR C 2
C52A C 0.6395(19) 0.9753(10) 0.4031(8) 0.046(3) Uani 0.197(6) 1 d PDU C 2

loop_
_atom_site_aniso_label
_atom_site_aniso_U_11
_atom_site_aniso_U_22
_atom_site_aniso_U_33
_atom_site_aniso_U_23
_atom_site_aniso_U_13
_atom_site_aniso_U_12
Rh1 0.0130(2) 0.01203(19) 0.0214(2) -0.00101(17) 0.00412(17) -0.00007(16)
Rh2 0.0137(2) 0.01252(19) 0.0202(2) 0.00140(17) 0.00634(16) 0.00094(16)
P1 0.0141(7) 0.0129(6) 0.0183(7) 0.0008(5) 0.0055(5) 0.0013(5)
P2 0.0142(7) 0.0122(6) 0.0187(7) 0.0006(5) 0.0063(6) -0.0004(5)
P3 0.0145(7) 0.0160(7) 0.0279(8) -0.0010(6) 0.0061(6) -0.0022(6)
P4 0.0141(7) 0.0159(7) 0.0225(7) 0.0016(6) 0.0066(6) 0.0033(5)
Cl1 0.0235(7) 0.0135(6) 0.0459(9) -0.0051(6) 0.0094(7) -0.0018(5)
Cl2 0.0242(8) 0.0162(6) 0.0456(9) 0.0093(6) 0.0123(7) 0.0037(6)
N1 0.010(2) 0.018(2) 0.022(2) 0.0015(19) 0.0017(19) -0.0005(18)
N2 0.012(2) 0.021(2) 0.031(3) 0.003(2) 0.005(2) 0.0017(19)
N3 0.021(3) 0.017(2) 0.025(3) 0.0016(19) 0.010(2) 0.0002(19)
O1 0.018(2) 0.0199(19) 0.023(2) 0.0048(16) 0.0049(16) 0.0042(16)
O2 0.022(2) 0.0167(18) 0.025(2) -0.0003(16) 0.0105(17) 0.0033(15)
O3 0.016(2) 0.025(2) 0.019(2) 0.0025(16) 0.0058(16) -0.0031(16)
O4 0.027(2) 0.0154(18) 0.022(2) -0.0016(16) 0.0081(17) -0.0048(16)
O5 0.021(2) 0.032(2) 0.052(2) -0.016(2) 0.0013(19) -0.0028(18)
O6 0.024(2) 0.028(2) 0.053(3) 0.0149(18) 0.019(2) 0.0014(17)
O7 0.024(2) 0.0144(18) 0.025(2) 0.0013(15) 0.0088(17) 0.0056(15)
O8 0.020(2) 0.025(2) 0.023(2) -0.0004(16) 0.0058(17) 0.0082(16)
O9 0.052(3) 0.031(2) 0.031(2) -0.0134(19) 0.022(2) -0.012(2)
C1 0.013(3) 0.024(3) 0.036(4) 0.001(3) 0.004(3) -0.002(2)
C2 0.011(3) 0.034(3) 0.046(4) 0.004(3) 0.004(3) 0.003(3)
C11 0.023(3) 0.024(3) 0.024(3) 0.007(2) 0.011(2) 0.003(2)
C12 0.037(4) 0.026(3) 0.023(3) 0.004(2) 0.008(3) 0.001(3)
C21 0.042(3) 0.023(3) 0.051(4) 0.002(3) 0.026(3) 0.010(2)
C22 0.039(3) 0.031(2) 0.062(3) -0.001(3) 0.023(3) 0.0139(19)
C31 0.022(3) 0.034(3) 0.020(3) 0.007(2) 0.009(2) -0.001(2)
C32 0.026(3) 0.031(3) 0.027(3) 0.005(3) 0.012(3) -0.001(3)
C41 0.051(4) 0.017(3) 0.037(4) -0.005(3) 0.009(3) -0.007(3)
C42 0.044(4) 0.028(3) 0.040(4) -0.013(3) 0.016(3) -0.013(3)
C71 0.036(2) 0.016(3) 0.027(3) 0.0055(19) 0.012(2) 0.004(2)
C72 0.035(3) 0.054(3) 0.056(4) 0.033(2) 0.005(2) 0.011(3)
C81 0.025(3) 0.023(3) 0.028(3) -0.002(2) 0.008(3) 0.006(2)
C82 0.037(4) 0.053(5) 0.032(4) -0.003(3) 0.013(3) 0.002(3)
C100 0.010(3) 0.017(3) 0.023(3) 0.002(2) 0.006(2) -0.002(2)
C101 0.023(3) 0.020(3) 0.016(3) -0.002(2) 0.006(2) 0.000(2)
C102 0.048(4) 0.027(3) 0.035(4) -0.005(3) 0.026(3) -0.016(3)
C103 0.047(4) 0.040(4) 0.031(4) -0.009(3) 0.029(3) -0.011(3)
C104 0.027(3) 0.028(3) 0.022(3) -0.005(3) 0.008(3) 0.000(3)
C105 0.030(3) 0.022(3) 0.028(3) -0.003(2) 0.010(3) -0.006(2)
C106 0.028(3) 0.027(3) 0.023(3) 0.000(2) 0.012(3) -0.002(3)
C107 0.053(5) 0.034(4) 0.039(4) -0.016(3) 0.016(3) -0.013(3)
F11 0.038(2) 0.046(2) 0.036(2) 0.0015(18) -0.0081(18) 0.0011(18)
F12 0.074(3) 0.044(2) 0.024(2) -0.0034(17) 0.023(2) -0.007(2)
F13 0.057(2) 0.0216(18) 0.032(2) -0.0032(15) 0.0147(18) -0.0054(16)
F31 0.041(2) 0.062(3) 0.024(2) -0.0030(18) 0.0163(17) -0.0004(19)
F32 0.0244(19) 0.041(2) 0.044(2) 0.0051(17) 0.0201(17) -0.0005(16)
F33 0.039(2) 0.0315(19) 0.044(2) 0.0046(17) 0.0184(18) 0.0090(17)
F41 0.096(4) 0.040(2) 0.064(3) -0.026(2) 0.031(3) -0.042(2)
F42 0.025(2) 0.075(3) 0.108(4) -0.040(3) -0.005(2) -0.004(2)
F43 0.084(3) 0.060(3) 0.043(3) -0.026(2) 0.032(2) -0.032(2)
F71 0.027(2) 0.153(5) 0.174(5) 0.122(4) 0.028(3) 0.030(3)
F72 0.118(4) 0.059(2) 0.051(3) 0.007(2) -0.041(2) -0.016(3)
F73 0.061(3) 0.061(2) 0.062(3) 0.041(2) 0.009(2) 0.018(2)
F81 0.028(2) 0.129(5) 0.059(3) -0.017(3) 0.021(2) 0.015(3)
F82 0.096(4) 0.066(3) 0.050(3) -0.003(2) 0.039(3) -0.038(3)
F83 0.055(3) 0.074(3) 0.038(2) -0.014(2) 0.026(2) 0.003(2)
C61 0.032(4) 0.029(4) 0.042(4) 0.011(2) 0.017(3) -0.001(3)
C62 0.037(3) 0.044(4) 0.046(4) 0.009(3) 0.022(4) -0.003(4)
F61 0.035(3) 0.062(4) 0.051(4) 0.008(3) 0.025(3) -0.006(3)
F62 0.055(4) 0.084(4) 0.043(4) -0.010(3) 0.020(3) -0.021(4)
F63 0.055(4) 0.079(4) 0.061(4) 0.041(3) 0.026(3) -0.002(3)
F61A 0.041(5) 0.067(7) 0.079(7) 0.034(6) 0.002(5) -0.001(4)
C62A 0.041(4) 0.031(4) 0.056(4) 0.017(3) 0.021(4) 0.006(4)
F62A 0.085(8) 0.035(4) 0.080(7) 0.027(5) 0.050(6) 0.012(4)
F63A 0.060(5) 0.043(5) 0.044(5) 0.015(5) 0.028(5) 0.009(5)
C61A 0.035(6) 0.026(3) 0.054(4) 0.009(4) 0.030(4) 0.005(5)
F22 0.068(3) 0.0386(18) 0.070(3) -0.0013(18) 0.030(2) 0.0325(18)
F21 0.031(4) 0.050(3) 0.114(8) 0.001(5) 0.033(4) 0.009(3)
F23 0.071(7) 0.061(7) 0.052(3) -0.002(3) 0.030(3) 0.033(4)
F21A 0.085(10) 0.038(6) 0.103(6) 0.014(5) 0.074(6) 0.015(6)
F23A 0.034(3) 0.051(6) 0.142(9) -0.019(7) -0.008(6) 0.014(5)
C51 0.031(3) 0.027(3) 0.042(3) -0.006(3) 0.000(2) 0.002(3)
C52 0.047(4) 0.027(3) 0.048(2) 0.001(3) -0.004(3) 0.000(3)
F51 0.079(6) 0.056(4) 0.043(2) -0.019(3) -0.007(3) -0.002(4)
F52 0.048(3) 0.063(4) 0.063(5) -0.001(3) -0.024(2) -0.019(3)
F53 0.084(4) 0.029(2) 0.044(3) 0.007(2) 0.000(3) 0.007(2)
F51A 0.052(11) 0.053(10) 0.038(7) -0.007(6) -0.010(7) -0.016(10)
F52A 0.050(6) 0.054(9) 0.046(10) -0.019(8) -0.002(6) -0.004(6)
F53A 0.074(10) 0.034(6) 0.051(10) -0.005(6) 0.001(9) 0.011(7)
C51A 0.041(6) 0.031(5) 0.048(4) -0.005(4) -0.006(5) 0.003(5)
C52A 0.047(6) 0.035(5) 0.043(4) -0.004(4) -0.005(5) 0.004(5)

loop_
_atom_type_symbol
_atom_type_description
_atom_type_scat_dispersion_real
_atom_type_scat_dispersion_imag
_atom_type_scat_source
C C 0.0033 0.0016 'International Tables Vol C Tables 4.2.6.8 and 6.1.1.4'
H H 0.0000 0.0000 'International Tables Vol C Tables 4.2.6.8 and 6.1.1.4'
N N 0.0061 0.0033 'International Tables Vol C Tables 4.2.6.8 and 6.1.1.4'
O O 0.0106 0.0060 'International Tables Vol C Tables 4.2.6.8 and 6.1.1.4'
F F 0.0171 0.0103 'International Tables Vol C Tables 4.2.6.8 and 6.1.1.4'
P P 0.1023 0.0942 'International Tables Vol C Tables 4.2.6.8 and 6.1.1.4'
Cl Cl 0.1484 0.1585 'International Tables Vol C Tables 4.2.6.8 and 6.1.1.4'
Rh Rh -1.1178 0.9187 'International Tables Vol C Tables 4.2.6.8 and 6.1.1.4'

loop_
_geom_angle_atom_site_label_1
_geom_angle_atom_site_label_2
_geom_angle_atom_site_label_3
_geom_angle
C100 Rh1 P3 89.03(15)
C100 Rh1 P1 93.12(15)
P3 Rh1 P1 174.45(5)
C100 Rh1 Cl1 146.87(16)
P3 Rh1 Cl1 90.35(5)
P1 Rh1 Cl1 85.05(5)
C100 Rh1 Rh2 47.49(15)
P3 Rh1 Rh2 92.66(4)
P1 Rh1 Rh2 92.56(4)
Cl1 Rh1 Rh2 165.45(4)
C100 Rh2 P4 93.93(15)
C100 Rh2 P2 93.13(15)
P4 Rh2 P2 172.87(5)
C100 Rh2 Cl2 145.41(16)
P4 Rh2 Cl2 87.34(5)
P2 Rh2 Cl2 87.41(5)
C100 Rh2 Rh1 46.83(15)
P4 Rh2 Rh1 91.82(4)
P2 Rh2 Rh1 92.29(4)
Cl2 Rh2 Rh1 167.77(4)
O2 P1 O1 98.3(2)
O2 P1 N1 99.8(2)
O1 P1 N1 104.7(2)
O2 P1 Rh1 118.18(15)
O1 P1 Rh1 115.59(15)
N1 P1 Rh1 117.39(16)
O4 P2 O3 98.4(2)
O4 P2 N1 98.6(2)
O3 P2 N1 105.4(2)
O4 P2 Rh2 119.01(15)
O3 P2 Rh2 114.84(14)
N1 P2 Rh2 117.68(16)
O6 P3 O5 97.2(2)
O6 P3 N2 98.5(2)
O5 P3 N2 105.0(2)
O6 P3 Rh1 117.43(17)
O5 P3 Rh1 118.08(17)
N2 P3 Rh1 117.15(17)
O7 P4 O8 98.18(19)
O7 P4 N2 99.1(2)
O8 P4 N2 103.9(2)
O7 P4 Rh2 116.12(15)
O8 P4 Rh2 118.64(15)
N2 P4 Rh2 117.56(17)
C1 N1 P2 120.4(3)
C1 N1 P1 119.9(3)
P2 N1 P1 119.2(3)
C2 N2 P4 120.4(4)
C2 N2 P3 119.9(4)
P4 N2 P3 119.3(3)
C100 N3 C101 135.2(5)
C11 O1 P1 121.8(3)
C21 O2 P1 125.9(3)
C31 O3 P2 120.1(3)
C41 O4 P2 124.5(4)
C51 O5 C51A 35.9(8)
C51 O5 P3 123.7(4)
C51A O5 P3 107.4(7)
C61 O6 C61A 28.5(5)
C61 O6 P3 126.7(5)
C61A O6 P3 110.9(6)
C71 O7 P4 124.7(3)
C81 O8 P4 122.5(3)
C104 O9 C107 117.1(5)
O1 C11 C12 109.2(5)
F12 C12 F11 107.3(5)
F12 C12 F13 107.9(5)
F11 C12 F13 106.5(5)
F12 C12 C11 111.4(5)
F11 C12 C11 111.6(5)
F13 C12 C11 112.0(5)
O2 C21 C22 107.8(5)
F21A C22 F21 64.3(8)
F21A C22 F22 112.7(8)
F21 C22 F22 114.3(6)
F21A C22 F23 34.5(7)
F21 C22 F23 98.7(7)
F22 C22 F23 102.0(6)
F21A C22 F23A 107.4(10)
F21 C22 F23A 43.2(7)
F22 C22 F23A 96.4(7)
F23 C22 F23A 141.8(9)
F21A C22 C21 123.5(8)
F21 C22 C21 121.7(6)
F22 C22 C21 112.4(5)
F23 C22 C21 103.8(6)
F23A C22 C21 99.5(8)
O3 C31 C32 107.5(5)
F31 C32 F32 107.3(5)
F31 C32 F33 107.4(5)
F32 C32 F33 107.2(5)
F31 C32 C31 110.6(5)
F32 C32 C31 112.0(5)
F33 C32 C31 112.0(5)
O4 C41 C42 107.3(5)
F43 C42 F42 106.5(6)
F43 C42 F41 106.5(5)
F42 C42 F41 107.2(6)
F43 C42 C41 113.0(6)
F42 C42 C41 112.2(5)
F41 C42 C41 110.9(6)
O7 C71 C72 107.0(5)
F71 C72 F73 107.9(6)
F71 C72 F72 107.4(7)
F73 C72 F72 106.9(6)
F71 C72 C71 113.1(6)
F73 C72 C71 110.2(6)
F72 C72 C71 111.2(6)
O8 C81 C82 110.3(5)
F83 C82 F82 107.4(6)
F83 C82 F81 108.0(6)
F82 C82 F81 106.9(6)
F83 C82 C81 111.2(6)
F82 C82 C81 111.5(6)
F81 C82 C81 111.6(6)
N3 C100 Rh1 134.4(4)
N3 C100 Rh2 139.9(4)
Rh1 C100 Rh2 85.7(2)
C102 C101 C106 119.5(5)
C102 C101 N3 118.7(5)
C106 C101 N3 121.8(5)
C101 C102 C103 120.1(5)
C102 C103 C104 120.5(6)
C105 C104 O9 124.6(5)
C105 C104 C103 119.7(5)
O9 C104 C103 115.7(5)
C104 C105 C106 119.6(5)
C101 C106 C105 120.6(5)
O6 C61 C62 109.6(8)
F62 C62 F61 106.5(10)
F62 C62 F63 106.7(10)
F61 C62 F63 106.0(9)
F62 C62 C61 113.4(9)
F61 C62 C61 113.9(10)
F63 C62 C61 109.9(10)
F62A C62A F61A 109.9(11)
F62A C62A F63A 106.3(12)
F61A C62A F63A 107.7(13)
F62A C62A C61A 110.2(11)
F61A C62A C61A 111.9(11)
F63A C62A C61A 110.7(11)
C62A C61A O6 102.4(9)
O5 C51 C52 107.1(6)
F53 C52 F52 106.3(7)
F53 C52 F51 108.0(7)
F52 C52 F51 105.7(7)
F53 C52 C51 112.9(6)
F52 C52 C51 112.3(7)
F51 C52 C51 111.2(7)
C52A C51A O5 111.1(13)
F53A C52A F52A 106.1(19)
F53A C52A F51A 99.6(18)
F52A C52A F51A 104.5(17)
F53A C52A C51A 116.0(14)
F52A C52A C51A 115.6(15)
F51A C52A C51A 113.4(15)

loop_
_geom_bond_atom_site_label_1
_geom_bond_atom_site_label_2
_geom_bond_distance
Rh1 C100 1.958(5)
Rh1 P3 2.2685(15)
Rh1 P1 2.2692(14)
Rh1 Cl1 2.3542(13)
Rh1 Rh2 2.6776(6)
Rh2 C100 1.979(5)
Rh2 P4 2.2658(14)
Rh2 P2 2.2695(14)
Rh2 Cl2 2.3438(14)
P1 O2 1.600(4)
P1 O1 1.609(4)
P1 N1 1.666(4)
P2 O4 1.599(4)
P2 O3 1.610(4)
P2 N1 1.662(4)
P3 O6 1.594(4)
P3 O5 1.598(4)
P3 N2 1.665(5)
P4 O7 1.603(4)
P4 O8 1.609(4)
P4 N2 1.661(5)
N1 C1 1.497(6)
N2 C2 1.491(7)
N3 C100 1.220(7)
N3 C101 1.417(7)
O1 C11 1.433(6)
O2 C21 1.424(6)
O3 C31 1.432(6)
O4 C41 1.421(7)
O5 C51 1.394(8)
O5 C51A 1.546(16)
O6 C61 1.427(9)
O6 C61A 1.499(11)
O7 C71 1.432(6)
O8 C81 1.419(7)
O9 C104 1.377(7)
O9 C107 1.416(7)
C11 C12 1.496(8)
C12 F12 1.326(7)
C12 F11 1.340(7)
C12 F13 1.342(6)
C21 C22 1.458(8)
C22 F21A 1.229(11)
C22 F21 1.287(9)
C22 F22 1.327(6)
C22 F23 1.429(9)
C22 F23A 1.454(11)
C31 C32 1.493(8)
C32 F31 1.333(7)
C32 F32 1.335(7)
C32 F33 1.339(7)
C41 C42 1.484(9)
C42 F43 1.321(8)
C42 F42 1.327(8)
C42 F41 1.332(7)
C71 C72 1.479(9)
C72 F71 1.296(8)
C72 F73 1.337(7)
C72 F72 1.348(8)
C81 C82 1.475(9)
C82 F83 1.329(8)
C82 F82 1.333(8)
C82 F81 1.347(8)
C101 C102 1.379(8)
C101 C106 1.384(8)
C102 C103 1.380(8)
C103 C104 1.388(8)
C104 C105 1.376(8)
C105 C106 1.394(8)
C61 C62 1.484(13)
C62 F62 1.330(13)
C62 F61 1.332(12)
C62 F63 1.351(12)
F61A C62A 1.339(13)
C62A F62A 1.330(12)
C62A F63A 1.351(13)
C62A C61A 1.471(15)
C51 C52 1.488(9)
C52 F53 1.318(8)
C52 F52 1.338(9)
C52 F51 1.341(9)
F51A C52A 1.364(15)
F52A C52A 1.334(15)
F53A C52A 1.326(15)
C51A C52A 1.420(16)
